data_1542588
loop_
_publ_author_name
'Miwa, K.'
'Kagomiya, I.'
'Ohsato, H.'
'Sakai, H.'
'Maeda, Y.'

_publ_section_title
;
 Electrical properties of the Sr2 Ru1-x Tix O4 solid solutions
;
_journal_name_full
;
Journal of the European Ceramic Society
;
_journal_page_first 4287
_journal_page_last 4290
_journal_paper_doi 10.1016/j.jeurceramsoc.2007.02.146
_journal_volume 27
_journal_year 2007
_chemical_formula_structural 'Sr2 (Ru O4)'
_chemical_formula_sum 'O4 Ru Sr2'
_space_group_IT_number 139
_symmetry_Int_Tables_number 139
_symmetry_space_group_name_Hall '-I 4 2'
_symmetry_space_group_name_H-M 'I 4/m m m'
_cell_angle_alpha 90.
_cell_angle_beta 90.
_cell_angle_gamma 90.
_cell_formula_units_Z 2
_cell_length_a 3.871
_cell_length_b 3.871
_cell_length_c 12.702
_cell_volume 190.335
_journal_article_reference 064102
_cod_data_source_file Sr2RuO4.cif
_cod_data_source_block Sr2RuO4
_cod_database_code 1542588
_journal_article_numberofpages 12

loop_
_symmetry_equiv_pos_site_id
_symmetry_equiv_pos_as_xyz
1 'y, x, -z'
2 '-y, -x, -z'
3 '-y, x, -z'
4 'y, -x, -z'
5 '-x, y, -z'
6 'x, -y, -z'
7 'x, y, -z'
8 '-x, -y, -z'
9 '-y, -x, z'
10 'y, x, z'
11 'y, -x, z'
12 '-y, x, z'
13 'x, -y, z'
14 '-x, y, z'
15 '-x, -y, z'
16 'x, y, z'
17 'y+1/2, x+1/2, -z+1/2'
18 '-y+1/2, -x+1/2, -z+1/2'
19 '-y+1/2, x+1/2, -z+1/2'
20 'y+1/2, -x+1/2, -z+1/2'
21 '-x+1/2, y+1/2, -z+1/2'
22 'x+1/2, -y+1/2, -z+1/2'
23 'x+1/2, y+1/2, -z+1/2'
24 '-x+1/2, -y+1/2, -z+1/2'
25 '-y+1/2, -x+1/2, z+1/2'
26 'y+1/2, x+1/2, z+1/2'
27 'y+1/2, -x+1/2, z+1/2'
28 '-y+1/2, x+1/2, z+1/2'
29 'x+1/2, -y+1/2, z+1/2'
30 '-x+1/2, y+1/2, z+1/2'
31 '-x+1/2, -y+1/2, z+1/2'
32 'x+1/2, y+1/2, z+1/2'

loop_
_atom_site_label
_atom_site_type_symbol
_atom_site_symmetry_multiplicity
_atom_site_Wyckoff_symbol
_atom_site_fract_x
_atom_site_fract_y
_atom_site_fract_z
_atom_site_occupancy
_atom_site_B_iso_or_equiv
Sr1 Sr2+ 4 e 0 0 0.3538 1. 0
Ru1 Ru4+ 2 a 0 0 0 1. 0
O1 O2- 4 c 0 0.5 0 1. 0
O2 O2- 4 e 0 0 0.1630 1. 0

loop_
_atom_type_symbol
_atom_type_oxidation_number
O2- -2
Sr2+ 2
Ru4+ 4
